data_7230542
loop_
_publ_author_name
'Wang, Yi'
'Wang, Xiangxiang'
'Zhang, Dongya'
'Zhou, Fan'
'Gui, Daxiang'
'Zheng, Tao'
'Li, Jiansheng'
'Chai, Zhifang'
'Wang, Shuao'

_publ_section_title
;
 A uranyl phosphonate framework with a temperature-induced order--disorder
 transition and temperature-correlated photoluminescence
;
_journal_issue 23
_journal_name_full CrystEngComm
_journal_page_first 3153
_journal_paper_doi 10.1039/C8CE00450A
_journal_volume 20
_journal_year 2018
_chemical_formula_moiety ' 2(C6 H8 O12 P2 U2), 3(O)'
_chemical_formula_sum 'C12 H16 O27 P4 U4'
_chemical_formula_weight 1668.25
_space_group_crystal_system tetragonal
_space_group_IT_number 82
_space_group_name_Hall 'I -4'
_space_group_name_H-M_alt 'I -4'
_symmetry_space_group_name_Hall 'I -4'
_symmetry_space_group_name_H-M 'I -4'
_atom_sites_solution_hydrogens mixed
_atom_sites_solution_primary direct
_atom_sites_solution_secondary difmap
_audit_creation_method SHELXL-2014
_audit_update_record
;
2018-03-14 deposited with the CCDC.
2018-04-20 downloaded from the CCDC.
;
_cell_angle_alpha 90
_cell_angle_beta 90
_cell_angle_gamma 90
_cell_formula_units_Z 4
_cell_length_a 21.114(6)
_cell_length_b 21.114(6)
_cell_length_c 6.941(2)
_cell_measurement_reflns_used 8443
_cell_measurement_temperature 100(2)
_cell_measurement_theta_max 27.65
_cell_measurement_theta_min 2.73
_cell_volume 3094.3(15)
_computing_cell_refinement SMART
_computing_data_collection 'SMART (Bruker)'
_computing_data_reduction SMART
_computing_structure_refinement 'SHELXL-2014 (Sheldrick, 2014)'
_computing_structure_solution 'SHELXL-2014 (Sheldrick, 2014)'
_diffrn_ambient_temperature 100(2)
_diffrn_measured_fraction_theta_full 0.999
_diffrn_measured_fraction_theta_max 0.999
_diffrn_measurement_device_type 'Bruker APEX-II CCD'
_diffrn_measurement_method '\f and \w scans'
_diffrn_radiation_type MoK\a
_diffrn_radiation_wavelength 0.71073
_diffrn_reflns_av_R_equivalents 0.0647
_diffrn_reflns_av_unetI/netI 0.0534
_diffrn_reflns_Laue_measured_fraction_full 0.999
_diffrn_reflns_Laue_measured_fraction_max 0.999
_diffrn_reflns_limit_h_max 27
_diffrn_reflns_limit_h_min -27
_diffrn_reflns_limit_k_max 27
_diffrn_reflns_limit_k_min -27
_diffrn_reflns_limit_l_max 9
_diffrn_reflns_limit_l_min -9
_diffrn_reflns_number 15172
_diffrn_reflns_point_group_measured_fraction_full 0.999
_diffrn_reflns_point_group_measured_fraction_max 0.999
_diffrn_reflns_theta_full 25.242
_diffrn_reflns_theta_max 27.666
_diffrn_reflns_theta_min 2.729
_exptl_absorpt_coefficient_mu 21.185
_exptl_absorpt_correction_T_max 0.429
_exptl_absorpt_correction_T_min 0.376
_exptl_absorpt_correction_type multi-scan
_exptl_crystal_colour YELLOW
_exptl_crystal_density_diffrn 3.581
_exptl_crystal_description BLOCK
_exptl_crystal_F_000 2928
_exptl_crystal_size_max 0.220
_exptl_crystal_size_mid 0.040
_exptl_crystal_size_min 0.040
_refine_diff_density_max 1.943
_refine_diff_density_min -1.907
_refine_diff_density_rms 0.321
_refine_ls_abs_structure_details
;
 Refined as a perfect inversion twin.
;
_refine_ls_abs_structure_Flack 0.5
_refine_ls_extinction_method none
_refine_ls_goodness_of_fit_ref 1.057
_refine_ls_hydrogen_treatment mixed
_refine_ls_matrix_type full
_refine_ls_number_parameters 181
_refine_ls_number_reflns 3596
_refine_ls_number_restraints 93
_refine_ls_restrained_S_all 1.044
_refine_ls_R_factor_all 0.0405
_refine_ls_R_factor_gt 0.0351
_refine_ls_shift/su_max 0.011
_refine_ls_shift/su_mean 0.000
_refine_ls_structure_factor_coef Fsqd
_refine_ls_weighting_details 'w=1/[\s^2^(Fo^2^)+(0.0197P)^2^+106.1662P] where P=(Fo^2^+2Fc^2^)/3'
_refine_ls_weighting_scheme calc
_refine_ls_wR_factor_gt 0.0776
_refine_ls_wR_factor_ref 0.0798
_reflns_Friedel_coverage 0.845
_reflns_Friedel_fraction_full 1.000
_reflns_Friedel_fraction_max 1.000
_reflns_number_gt 3310
_reflns_number_total 3604
_reflns_threshold_expression 'I > 2\s(I)'
_cod_data_source_file c8ce00450a2.cif
_cod_data_source_block UPF-1
_cod_depositor_comments
;
The following automatic conversions were performed:

'_exptl_absorpt_correction_type' value 'MULTI-SCAN' changed to
'multi-scan' according to
/home/data/users/saulius/crontab/automatic-downloads/rss-feeds/RSC/lib/dictionaries/cif_core.dic
dictionary named 'cif_core.dic' version 2.4.2 from 2011-04-26.

Automatic conversion script
Id: cif_fix_values 4973 2017-02-22 13:04:09Z antanas 

 Adding full bibliography for 7230541--7230542.cif.
;
_cod_original_cell_volume 3094(2)
_cod_database_code 7230542
_shelx_space_group_comment
;
The symmetry employed for this shelxl refinement is uniquely defined
by the following loop, which should always be used as a source of
symmetry information in preference to the above space-group names.
They are only intended as comments.
;
_shelx_estimated_absorpt_t_min 0.593
_shelx_estimated_absorpt_t_max 0.901
_shelxl_version_number 2014-3

loop_
_space_group_symop_operation_xyz
'x, y, z'
'-x, -y, z'
'y, -x, -z'
'-y, x, -z'
'x+1/2, y+1/2, z+1/2'
'-x+1/2, -y+1/2, z+1/2'
'y+1/2, -x+1/2, -z+1/2'
'-y+1/2, x+1/2, -z+1/2'

loop_
_atom_site_label
_atom_site_type_symbol
_atom_site_fract_x
_atom_site_fract_y
_atom_site_fract_z
_atom_site_U_iso_or_equiv
_atom_site_adp_type
_atom_site_occupancy
_atom_site_site_symmetry_order
_atom_site_calc_flag
_atom_site_refinement_flags_posn
_atom_site_refinement_flags_adp
_atom_site_refinement_flags_occupancy
U1 U -0.20295(2) 0.26071(2) 0.02834(7) 0.00881(8) Uani 1 1 d . . .
U2 U 0.29590(2) 0.49851(2) -0.03579(8) 0.01202(9) Uani 1 1 d . . .
P1 P -0.03548(13) 0.25488(14) 0.0318(6) 0.0111(6) Uani 1 1 d . . .
P2 P 0.21024(14) 0.34410(13) -0.0317(5) 0.0098(6) Uani 1 1 d . . .
O1 O -0.0244(4) 0.2084(4) -0.1312(13) 0.013(2) Uani 1 1 d . . .
O2 O -0.1002(4) 0.2863(4) 0.0256(16) 0.0165(15) Uani 1 1 d . . .
O3 O -0.0267(4) 0.2222(5) 0.2194(15) 0.0165(15) Uani 1 1 d . . .
O4 O 0.2369(4) 0.3060(4) 0.1373(12) 0.0128(14) Uani 1 1 d . . .
O5 O 0.2219(4) 0.2988(4) -0.1989(13) 0.0128(14) Uani 1 1 d . . .
O6 O 0.2421(4) 0.4058(4) -0.0531(16) 0.021(2) Uani 1 1 d . . .
O7 O 0.2232(4) 0.5368(4) -0.0606(15) 0.0189(16) Uani 1 1 d . . .
O8 O 0.3698(4) 0.4606(4) -0.0113(15) 0.0189(16) Uani 1 1 d . . .
O9 O -0.1824(4) 0.1816(4) -0.0029(13) 0.013(2) Uani 1 1 d . . .
O10 O -0.2278(4) 0.3390(4) 0.0605(15) 0.015(2) Uani 1 1 d . . .
O1W O 0.3559(5) 0.5797(5) -0.2196(16) 0.030(3) Uani 1 1 d D . .
O2W O 0.3313(4) 0.5883(4) 0.1573(14) 0.019(2) Uani 1 1 d D . .
O3W O 0.0000 0.0000 0.728(3) 0.058(6) Uani 1 2 d S T P
O4W O 0.0844(5) 0.0791(5) 0.0717(18) 0.032(3) Uani 1 1 d . . .
C1 C 0.0215(7) 0.3169(7) 0.026(3) 0.052(2) Uani 1 1 d . U .
C2 C 0.0852(7) 0.3090(7) 0.000(2) 0.052(2) Uani 1 1 d . U .
H2 H 0.1002 0.2671 -0.0196 0.062 Uiso 1 1 calc R U .
C3 C 0.1272(7) 0.3548(7) -0.001(3) 0.052(2) Uani 1 1 d . U .
C4 C 0.1069(7) 0.4150(7) 0.029(4) 0.052(2) Uani 1 1 d . U .
H4 H 0.1354 0.4497 0.0181 0.062 Uiso 1 1 calc R U .
C5 C 0.0433(8) 0.4251(7) 0.077(4) 0.052(2) Uani 1 1 d . U .
H5 H 0.0300 0.4645 0.1291 0.062 Uiso 1 1 calc R U .
C6 C 0.0005(7) 0.3770(7) 0.049(4) 0.052(2) Uani 1 1 d . U .
H6 H -0.0436 0.3860 0.0448 0.062 Uiso 1 1 calc R U .
H1A H 0.367(4) 0.6099(16) -0.151(6) 0.03(5) Uiso 1 1 d D . .
H2A H 0.3059(17) 0.6173(17) 0.145(14) 0.00(3) Uiso 1 1 d D . .
H1B H 0.3861(17) 0.565(3) -0.281(7) 0.00(3) Uiso 1 1 d D . .
H2B H 0.3640(14) 0.596(4) 0.217(8) 0.05(6) Uiso 1 1 d D . .

loop_
_atom_site_aniso_label
_atom_site_aniso_U_11
_atom_site_aniso_U_22
_atom_site_aniso_U_33
_atom_site_aniso_U_23
_atom_site_aniso_U_13
_atom_site_aniso_U_12
U1 0.00855(17) 0.01118(17) 0.00669(17) -0.00038(18) 0.00048(18) 0.00408(15)
U2 0.01390(19) 0.01017(18) 0.01200(19) 0.0004(2) -0.0016(2) -0.00227(16)
P1 0.0085(12) 0.0162(13) 0.0085(13) -0.0016(14) -0.0003(13) 0.0031(10)
P2 0.0145(13) 0.0084(12) 0.0066(12) 0.0003(13) 0.0004(14) -0.0038(10)
O1 0.013(4) 0.016(4) 0.011(5) -0.006(4) -0.003(3) 0.003(4)
O2 0.012(3) 0.020(3) 0.018(3) 0.000(3) 0.000(3) 0.009(2)
O3 0.012(3) 0.020(3) 0.018(3) 0.000(3) 0.000(3) 0.009(2)
O4 0.018(3) 0.014(3) 0.007(3) 0.000(3) -0.002(3) 0.001(3)
O5 0.018(3) 0.014(3) 0.007(3) 0.000(3) -0.002(3) 0.001(3)
O6 0.028(5) 0.018(4) 0.018(5) 0.008(4) 0.004(5) -0.010(4)
O7 0.020(3) 0.024(3) 0.013(4) -0.006(3) 0.000(3) -0.002(3)
O8 0.020(3) 0.024(3) 0.013(4) -0.006(3) 0.000(3) -0.002(3)
O9 0.015(4) 0.015(4) 0.010(6) 0.002(4) 0.003(3) -0.002(3)
O10 0.015(4) 0.014(4) 0.017(5) 0.000(4) -0.003(4) -0.001(3)
O1W 0.041(6) 0.030(6) 0.020(6) 0.003(5) -0.007(5) -0.024(5)
O2W 0.016(5) 0.017(5) 0.025(5) -0.012(4) -0.009(4) 0.002(4)
O3W 0.093(16) 0.033(10) 0.047(14) 0.000 0.000 0.018(13)
O4W 0.029(5) 0.026(5) 0.040(8) -0.006(5) 0.000(5) 0.005(4)
C1 0.026(3) 0.018(3) 0.112(7) -0.015(4) 0.001(5) 0.005(2)
C2 0.026(3) 0.018(3) 0.112(7) -0.015(4) 0.001(5) 0.005(2)
C3 0.026(3) 0.018(3) 0.112(7) -0.015(4) 0.001(5) 0.005(2)
C4 0.026(3) 0.018(3) 0.112(7) -0.015(4) 0.001(5) 0.005(2)
C5 0.026(3) 0.018(3) 0.112(7) -0.015(4) 0.001(5) 0.005(2)
C6 0.026(3) 0.018(3) 0.112(7) -0.015(4) 0.001(5) 0.005(2)

loop_
_atom_type_symbol
_atom_type_description
_atom_type_scat_dispersion_real
_atom_type_scat_dispersion_imag
_atom_type_scat_source
C C 0.0033 0.0016 'International Tables Vol C Tables 4.2.6.8 and 6.1.1.4'
H H 0.0000 0.0000 'International Tables Vol C Tables 4.2.6.8 and 6.1.1.4'
N N 0.0061 0.0033 'International Tables Vol C Tables 4.2.6.8 and 6.1.1.4'
O O 0.0106 0.0060 'International Tables Vol C Tables 4.2.6.8 and 6.1.1.4'
F F 0.0171 0.0103 'International Tables Vol C Tables 4.2.6.8 and 6.1.1.4'
P P 0.1023 0.0942 'International Tables Vol C Tables 4.2.6.8 and 6.1.1.4'
U U -9.6767 9.6646 'International Tables Vol C Tables 4.2.6.8 and 6.1.1.4'

loop_
_geom_angle_atom_site_label_1
_geom_angle_atom_site_label_2
_geom_angle_atom_site_label_3
_geom_angle
_geom_angle_site_symmetry_1
_geom_angle_site_symmetry_3
O9 U1 O10 176.9(4) . .
O9 U1 O2 89.4(3) . .
O10 U1 O2 93.7(3) . .
O9 U1 O5 91.4(4) . 7_454
O10 U1 O5 88.9(4) . 7_454
O2 U1 O5 86.4(4) . 7_454
O9 U1 O4 97.2(4) . 7_455
O10 U1 O4 82.9(4) . 7_455
O2 U1 O4 85.7(4) . 7_455
O5 U1 O4 168.2(3) 7_454 7_455
O9 U1 O5 86.9(3) . 4
O10 U1 O5 90.4(4) . 4
O2 U1 O5 151.0(3) . 4
O5 U1 O5 122.4(2) 7_454 4
O4 U1 O5 66.3(3) 7_455 4
O9 U1 O4 88.1(3) . 4
O10 U1 O4 89.3(3) . 4
O2 U1 O4 152.3(3) . 4
O5 U1 O4 66.0(3) 7_454 4
O4 U1 O4 122.1(2) 7_455 4
O5 U1 O4 56.4(3) 4 4
O9 U1 P2 85.0(3) . 4
O10 U1 P2 92.0(3) . 4
O2 U1 P2 174.3(2) . 4
O5 U1 P2 94.3(2) 7_454 4
O4 U1 P2 94.4(2) 7_455 4
O5 U1 P2 28.1(2) 4 4
O4 U1 P2 28.4(2) 4 4
O9 U1 U1 84.7(3) . 6_454
O10 U1 U1 93.9(3) . 6_454
O2 U1 U1 119.9(3) . 6_454
O5 U1 U1 34.3(2) 7_454 6_454
O4 U1 U1 154.4(2) 7_455 6_454
O5 U1 U1 88.4(2) 4 6_454
O4 U1 U1 32.33(19) 4 6_454
P2 U1 U1 60.24(7) 4 6_454
O9 U1 U1 97.1(3) . 6_455
O10 U1 U1 81.2(3) . 6_455
O2 U1 U1 120.9(3) . 6_455
O5 U1 U1 151.3(2) 7_454 6_455
O4 U1 U1 35.2(2) 7_455 6_455
O5 U1 U1 31.7(2) 4 6_455
O4 U1 U1 86.83(19) 4 6_455
P2 U1 U1 59.40(7) 4 6_455
U1 U1 U1 119.16(3) 6_454 6_455
O7 U2 O8 179.3(4) . .
O7 U2 O6 87.4(4) . .
O8 U2 O6 93.3(4) . .
O7 U2 O3 93.2(4) . 8
O8 U2 O3 87.1(4) . 8
O6 U2 O3 76.5(4) . 8
O7 U2 O1 88.0(4) . 8_554
O8 U2 O1 92.0(4) . 8_554
O6 U2 O1 75.6(4) . 8_554
O3 U2 O1 152.0(3) 8 8_554
O7 U2 O2W 87.9(4) . .
O8 U2 O2W 91.6(4) . .
O6 U2 O2W 148.6(4) . .
O3 U2 O2W 72.8(3) 8 .
O1 U2 O2W 135.1(3) 8_554 .
O7 U2 O1W 94.5(4) . .
O8 U2 O1W 84.9(4) . .
O6 U2 O1W 145.5(4) . .
O3 U2 O1W 137.5(3) 8 .
O1 U2 O1W 70.0(3) 8_554 .
O2W U2 O1W 65.8(3) . .
O3 P1 O1 109.5(5) . .
O3 P1 O2 109.9(6) . .
O1 P1 O2 113.6(6) . .
O3 P1 C1 106.1(8) . .
O1 P1 C1 110.8(7) . .
O2 P1 C1 106.6(6) . .
O6 P2 O5 113.9(6) . .
O6 P2 O4 112.0(6) . .
O5 P2 O4 101.2(5) . .
O6 P2 C3 110.5(6) . .
O5 P2 C3 109.2(7) . .
O4 P2 C3 109.7(7) . .
O6 P2 U1 132.8(4) . 3
O5 P2 U1 50.2(3) . 3
O4 P2 U1 51.3(3) . 3
C3 P2 U1 116.8(5) . 3
P1 O1 U2 141.9(6) . 7_454
P1 O2 U1 140.0(5) . .
P1 O3 U2 161.2(6) . 7_455
P2 O4 U1 144.6(5) . 8
P2 O4 U1 100.3(4) . 3
U1 O4 U1 112.4(3) 8 3
P2 O5 U1 141.9(6) . 8_554
P2 O5 U1 101.6(4) . 3
U1 O5 U1 113.9(4) 8_554 3
P2 O6 U2 170.7(7) . .
U2 O1W H1A 112(4) . .
U2 O1W H1B 113(4) . .
H1A O1W H1B 111(5) . .
U2 O2W H2A 109(5) . .
U2 O2W H2B 133(6) . .
H2A O2W H2B 118(6) . .
C6 C1 C2 116.8(14) . .
C6 C1 P1 117.8(12) . .
C2 C1 P1 125.4(11) . .
C3 C2 C1 125.1(14) . .
C3 C2 H2 117.4 . .
C1 C2 H2 117.4 . .
C2 C3 C4 118.5(14) . .
C2 C3 P2 124.9(12) . .
C4 C3 P2 116.6(11) . .
C3 C4 C5 118.7(14) . .
C3 C4 H4 120.6 . .
C5 C4 H4 120.6 . .
C6 C5 C4 119.0(16) . .
C6 C5 H5 120.5 . .
C4 C5 H5 120.5 . .
C1 C6 C5 119.6(15) . .
C1 C6 H6 120.2 . .
C5 C6 H6 120.2 . .

loop_
_geom_bond_atom_site_label_1
_geom_bond_atom_site_label_2
_geom_bond_distance
_geom_bond_site_symmetry_2
U1 O9 1.740(8) .
U1 O10 1.749(8) .
U1 O2 2.236(8) .
U1 O5 2.316(9) 7_454
U1 O4 2.329(8) 7_455
U1 O5 2.484(9) 4
U1 O4 2.512(9) 4
U1 P2 3.165(3) 4
U1 U1 4.0246(11) 6_454
U1 U1 4.0246(11) 6_455
U2 O7 1.743(9) .
U2 O8 1.761(9) .
U2 O6 2.266(9) .
U2 O3 2.291(10) 8
U2 O1 2.364(9) 8_554
U2 O2W 2.439(9) .
U2 O1W 2.484(10) .
P1 O3 1.485(11) .
P1 O1 1.516(10) .
P1 O2 1.520(8) .
P1 C1 1.777(15) .
P2 O6 1.474(9) .
P2 O5 1.524(10) .
P2 O4 1.530(9) .
P2 C3 1.781(16) .
P2 U1 3.165(3) 3
O1 U2 2.364(9) 7_454
O3 U2 2.292(10) 7_455
O4 U1 2.329(8) 8
O4 U1 2.512(9) 3
O5 U1 2.316(9) 8_554
O5 U1 2.484(9) 3
O1W H1A 0.83(2) .
O1W H1B 0.83(2) .
O2W H2A 0.82(2) .
O2W H2B 0.82(3) .
C1 C6 1.35(2) .
C1 C2 1.37(2) .
C2 C3 1.31(2) .
C2 H2 0.9500 .
C3 C4 1.36(2) .
C4 C5 1.40(2) .
C4 H4 0.9500 .
C5 C6 1.37(2) .
C5 H5 0.9500 .
C6 H6 0.9500 .
